data_4080917
loop_
_publ_author_name
'Saleem, Fariha'
'Rao, Gyandshwar Kumar'
'Kumar, Arun'
'Mukherjee, Goutam'
'Singh, Ajai K.'

_publ_section_title
;
 Half-Sandwich Ruthenium(II) Complexes of Click Generated 1,2,3-Triazole
 Based Organosulfur/-selenium Ligands: Structural and Donor Site Dependent
 Catalytic Oxidation and Transfer Hydrogenation Aspects
;
_journal_issue 13
_journal_name_full Organometallics
_journal_page_first 3595
_journal_paper_doi 10.1021/om400057e
_journal_volume 32
_journal_year 2013
_chemical_formula_moiety 'C22 H21 Cl N3 Ru S, F6 P'
_chemical_formula_sum 'C22 H21 Cl F6 N3 P Ru S'
_chemical_formula_weight 640.98
_chemical_name_systematic
; 
 ? 
;
_space_group_IT_number 61
_symmetry_cell_setting orthorhombic
_symmetry_space_group_name_Hall '-P 2ac 2ab'
_symmetry_space_group_name_H-M 'P b c a'
_atom_sites_solution_hydrogens geom
_atom_sites_solution_primary direct
_atom_sites_solution_secondary difmap
_audit_creation_method SHELXL-97
_cell_angle_alpha 90.00
_cell_angle_beta 90.00
_cell_angle_gamma 90.00
_cell_formula_units_Z 8
_cell_length_a 11.360(4)
_cell_length_b 19.563(7)
_cell_length_c 22.094(8)
_cell_measurement_reflns_used 5608
_cell_measurement_temperature 298(2)
_cell_measurement_theta_max 23.98
_cell_measurement_theta_min 2.27
_cell_volume 4910(3)
_computing_cell_refinement 'Bruker SMART'
_computing_data_collection 'Bruker SMART'
_computing_data_reduction 'Bruker SAINT'
_computing_molecular_graphics 'Bruker SHELXTL'
_computing_publication_material 'Bruker SHELXTL'
_computing_structure_refinement 'SHELXL-97 (Sheldrick, 1997)'
_computing_structure_solution 'SHELXS-97 (Sheldrick, 1990)'
_diffrn_ambient_temperature 298(2)
_diffrn_measured_fraction_theta_full 0.999
_diffrn_measured_fraction_theta_max 0.999
_diffrn_measurement_device_type 'CCD area detector'
_diffrn_measurement_method 'phi and omega scans'
_diffrn_radiation_monochromator graphite
_diffrn_radiation_source 'fine-focus sealed tube'
_diffrn_radiation_type MoK\a
_diffrn_radiation_wavelength 0.71073
_diffrn_reflns_av_R_equivalents 0.0384
_diffrn_reflns_av_sigmaI/netI 0.0245
_diffrn_reflns_limit_h_max 13
_diffrn_reflns_limit_h_min -13
_diffrn_reflns_limit_k_max 23
_diffrn_reflns_limit_k_min -23
_diffrn_reflns_limit_l_max 26
_diffrn_reflns_limit_l_min -26
_diffrn_reflns_number 44358
_diffrn_reflns_theta_full 25.00
_diffrn_reflns_theta_max 25.00
_diffrn_reflns_theta_min 1.84
_exptl_absorpt_coefficient_mu 0.960
_exptl_absorpt_correction_T_max 0.796
_exptl_absorpt_correction_T_min 0.732
_exptl_absorpt_correction_type multi-scan
_exptl_absorpt_process_details '(SADABS; Bruker, 2000)'
_exptl_crystal_colour RED
_exptl_crystal_density_diffrn 1.734
_exptl_crystal_density_meas 1.734
_exptl_crystal_density_method 'not measured'
_exptl_crystal_description ROD
_exptl_crystal_F_000 2560.0
_exptl_crystal_size_max 0.33
_exptl_crystal_size_mid 0.30
_exptl_crystal_size_min 0.24
_refine_diff_density_max 0.550
_refine_diff_density_min -0.316
_refine_diff_density_rms 0.070
_refine_ls_extinction_method none
_refine_ls_goodness_of_fit_ref 1.068
_refine_ls_hydrogen_treatment constr
_refine_ls_matrix_type full
_refine_ls_number_parameters 316
_refine_ls_number_reflns 4320
_refine_ls_number_restraints 0
_refine_ls_restrained_S_all 1.068
_refine_ls_R_factor_all 0.0412
_refine_ls_R_factor_gt 0.0342
_refine_ls_shift/su_max 0.002
_refine_ls_shift/su_mean 0.000
_refine_ls_structure_factor_coef Fsqd
_refine_ls_weighting_details 'calc w=1/[\s^2^(Fo^2^)+(0.0442P)^2^+4.6021P] where P=(Fo^2^+2Fc^2^)/3'
_refine_ls_weighting_scheme calc
_refine_ls_wR_factor_gt 0.0872
_refine_ls_wR_factor_ref 0.0907
_reflns_number_gt 3728
_reflns_number_total 4320
_reflns_threshold_expression >2sigma(I)
_cod_data_source_file om400057e_si_002.cif
_cod_data_source_block Complex_1
_cod_depositor_comments
;
The following automatic conversions were performed:

'_symmetry_cell_setting' value 'Orthorhombic' changed to
'orthorhombic' according to
/home/saulius/struct/CIF-dictionaries/cif_core.dic dictionary named
'cif_core.dic' version 2.4.2 from 2011-04-26.

Automatic conversion script
Id: cif_fix_values 1891 2012-01-12 08:04:46Z andrius 
;
_cod_original_sg_symbol_H-M Pbca
_cod_database_code 4080917

loop_
_symmetry_equiv_pos_as_xyz
'x, y, z'
'-x+1/2, -y, z+1/2'
'-x, y+1/2, -z+1/2'
'x+1/2, -y+1/2, -z'
'-x, -y, -z'
'x-1/2, y, -z-1/2'
'x, -y-1/2, z-1/2'
'-x-1/2, y-1/2, z'

loop_
_atom_site_label
_atom_site_type_symbol
_atom_site_fract_x
_atom_site_fract_y
_atom_site_fract_z
_atom_site_U_iso_or_equiv
_atom_site_adp_type
_atom_site_occupancy
_atom_site_symmetry_multiplicity
_atom_site_calc_flag
_atom_site_refinement_flags
C1 C 0.0853(3) 0.67289(16) 0.67820(16) 0.0507(8) Uani 1 1 d .
C2 C -0.0124(4) 0.63808(19) 0.69924(18) 0.0618(10) Uani 1 1 d .
H2 H -0.0168 0.6258 0.7399 0.074 Uiso 1 1 calc R
C3 C -0.1033(4) 0.6213(2) 0.6608(2) 0.0727(11) Uani 1 1 d .
H3 H -0.1683 0.5978 0.6757 0.087 Uiso 1 1 calc R
C4 C -0.0988(4) 0.6390(2) 0.6006(2) 0.0735(11) Uani 1 1 d .
H4 H -0.1609 0.6285 0.5748 0.088 Uiso 1 1 calc R
C5 C -0.0007(4) 0.6726(2) 0.57904(19) 0.0734(12) Uani 1 1 d .
H5 H 0.0034 0.6842 0.5383 0.088 Uiso 1 1 calc R
C6 C 0.0914(4) 0.68936(19) 0.61699(19) 0.0642(10) Uani 1 1 d .
H6 H 0.1574 0.7116 0.6017 0.077 Uiso 1 1 calc R
C7 C 0.1814(3) 0.69518(17) 0.72068(18) 0.0592(9) Uani 1 1 d .
H7A H 0.1723 0.6726 0.7595 0.071 Uiso 1 1 calc R
H7B H 0.2577 0.6830 0.7042 0.071 Uiso 1 1 calc R
C8 C 0.0909(3) 0.80489(18) 0.75974(16) 0.0541(8) Uani 1 1 d .
H8 H 0.0397 0.7876 0.7888 0.065 Uiso 1 1 calc R
C9 C 0.0981(3) 0.87010(17) 0.73991(14) 0.0461(7) Uani 1 1 d .
C10 C 0.0274(3) 0.93233(19) 0.75068(15) 0.0517(8) Uani 1 1 d .
H10A H 0.0628 0.9593 0.7827 0.062 Uiso 1 1 calc R
H10B H -0.0516 0.9198 0.7632 0.062 Uiso 1 1 calc R
C11 C -0.0939(3) 0.94056(18) 0.63969(15) 0.0498(8) Uani 1 1 d .
C12 C -0.0979(4) 0.8709(2) 0.6300(2) 0.0779(13) Uani 1 1 d .
H12 H -0.0375 0.8430 0.6440 0.093 Uiso 1 1 calc R
C13 C -0.1920(4) 0.8433(2) 0.5996(2) 0.0857(14) Uani 1 1 d .
H13 H -0.1957 0.7963 0.5936 0.103 Uiso 1 1 calc R
C14 C -0.2798(4) 0.8841(3) 0.5781(2) 0.0741(12) Uani 1 1 d .
H14 H -0.3432 0.8649 0.5576 0.089 Uiso 1 1 calc R
C15 C -0.2747(3) 0.9528(2) 0.5867(2) 0.0699(12) Uani 1 1 d .
H15 H -0.3342 0.9806 0.5715 0.084 Uiso 1 1 calc R
C16 C -0.1813(3) 0.9815(2) 0.61786(16) 0.0551(9) Uani 1 1 d .
H16 H -0.1782 1.0286 0.6239 0.066 Uiso 1 1 calc R
C17 C 0.1694(5) 0.9194(3) 0.54870(18) 0.0828(15) Uani 1 1 d .
H17 H 0.0996 0.8912 0.5412 0.099 Uiso 1 1 calc R
C18 C 0.1593(4) 0.9902(3) 0.55114(17) 0.0778(13) Uani 1 1 d .
H18 H 0.0816 1.0111 0.5456 0.093 Uiso 1 1 calc R
C19 C 0.2513(5) 1.0304(2) 0.57070(18) 0.0688(11) Uani 1 1 d .
H19 H 0.2381 1.0790 0.5790 0.083 Uiso 1 1 calc R
C20 C 0.3536(4) 1.0001(3) 0.58920(18) 0.0740(12) Uani 1 1 d .
H20 H 0.4111 1.0278 0.6113 0.089 Uiso 1 1 calc R
C21 C 0.3687(4) 0.9302(3) 0.58826(19) 0.0768(12) Uani 1 1 d .
H21 H 0.4364 0.9096 0.6087 0.092 Uiso 1 1 calc R
C22 C 0.2752(6) 0.8888(2) 0.56805(19) 0.0850(17) Uani 1 1 d .
H22 H 0.2785 0.8392 0.5743 0.102 Uiso 1 1 calc R
Cl1 Cl 0.27079(7) 1.01773(4) 0.72647(4) 0.0509(2) Uani 1 1 d .
F1 F 0.8822(3) 0.1921(2) 0.62546(19) 0.1526(16) Uani 1 1 d .
F2 F 1.0681(4) 0.1752(2) 0.64131(16) 0.1532(17) Uani 1 1 d .
F3 F 0.9774(4) 0.11686(14) 0.57006(16) 0.1357(14) Uani 1 1 d .
F4 F 1.1066(4) 0.1980(3) 0.5479(2) 0.182(2) Uani 1 1 d .
F5 F 0.9158(4) 0.21415(16) 0.53019(16) 0.1424(15) Uani 1 1 d .
F6 F 1.0081(3) 0.27202(15) 0.60083(17) 0.1224(11) Uani 1 1 d .
N1 N 0.1734(3) 0.77026(14) 0.72852(13) 0.0528(7) Uani 1 1 d .
N2 N 0.2307(2) 0.81036(14) 0.69000(13) 0.0490(7) Uani 1 1 d .
N3 N 0.1852(2) 0.87167(13) 0.69729(12) 0.0429(6) Uani 1 1 d .
P1 P 0.99398(9) 0.19428(5) 0.58486(4) 0.0557(2) Uani 1 1 d .
Ru1 Ru 0.20890(2) 0.954553(12) 0.639688(11) 0.03841(11) Uani 1 1 d .
S1 S 0.02099(7) 0.98257(4) 0.68092(4) 0.0453(2) Uani 1 1 d .

loop_
_atom_site_aniso_label
_atom_site_aniso_U_11
_atom_site_aniso_U_22
_atom_site_aniso_U_33
_atom_site_aniso_U_23
_atom_site_aniso_U_13
_atom_site_aniso_U_12
C1 0.059(2) 0.0335(17) 0.060(2) 0.0048(15) 0.0084(17) 0.0103(15)
C2 0.073(3) 0.051(2) 0.061(2) 0.0106(18) 0.016(2) 0.0051(19)
C3 0.064(3) 0.070(3) 0.084(3) -0.002(2) 0.015(2) -0.006(2)
C4 0.073(3) 0.070(3) 0.077(3) -0.005(2) -0.005(2) 0.007(2)
C5 0.100(4) 0.058(2) 0.062(2) 0.0097(19) 0.003(2) 0.008(2)
C6 0.073(3) 0.050(2) 0.070(2) 0.0114(19) 0.018(2) -0.0010(19)
C7 0.067(2) 0.0371(18) 0.074(2) 0.0097(17) 0.0042(19) 0.0109(17)
C8 0.058(2) 0.052(2) 0.053(2) 0.0072(16) 0.0099(17) 0.0024(17)
C9 0.0480(19) 0.0464(18) 0.0439(17) 0.0017(14) 0.0050(14) 0.0031(14)
C10 0.054(2) 0.0526(19) 0.0485(18) -0.0037(15) 0.0078(16) 0.0063(16)
C11 0.0403(18) 0.054(2) 0.055(2) -0.0056(16) -0.0001(15) 0.0018(15)
C12 0.063(3) 0.054(2) 0.116(4) -0.013(2) -0.029(2) 0.005(2)
C13 0.080(3) 0.063(3) 0.114(4) -0.015(3) -0.021(3) -0.011(2)
C14 0.055(2) 0.097(4) 0.070(3) -0.008(2) -0.0054(19) -0.021(2)
C15 0.053(2) 0.092(3) 0.065(3) 0.005(2) -0.0077(19) 0.004(2)
C16 0.052(2) 0.060(2) 0.053(2) 0.0013(17) -0.0028(17) 0.0037(17)
C17 0.100(4) 0.106(4) 0.043(2) -0.022(2) 0.005(2) -0.043(3)
C18 0.080(3) 0.111(4) 0.042(2) 0.009(2) -0.006(2) 0.022(3)
C19 0.103(3) 0.052(2) 0.051(2) 0.0101(18) 0.015(2) 0.004(2)
C20 0.076(3) 0.089(3) 0.057(2) -0.004(2) 0.017(2) -0.033(3)
C21 0.064(3) 0.102(4) 0.064(3) 0.010(3) 0.023(2) 0.021(3)
C22 0.151(5) 0.047(2) 0.057(3) -0.0081(19) 0.043(3) 0.009(3)
Cl1 0.0534(5) 0.0503(5) 0.0492(5) -0.0086(4) -0.0110(4) 0.0005(4)
F1 0.107(3) 0.184(4) 0.167(3) -0.012(3) 0.054(2) -0.036(3)
F2 0.167(4) 0.162(4) 0.131(3) 0.036(2) -0.094(3) -0.034(3)
F3 0.220(4) 0.0516(16) 0.136(3) -0.0084(16) -0.062(3) 0.001(2)
F4 0.158(4) 0.198(4) 0.190(4) 0.002(3) 0.111(3) 0.020(3)
F5 0.209(4) 0.091(2) 0.127(3) 0.0168(19) -0.096(3) -0.007(2)
F6 0.138(3) 0.0665(17) 0.163(3) -0.0289(19) -0.014(2) -0.0192(18)
N1 0.0580(17) 0.0387(15) 0.0616(18) 0.0077(13) 0.0028(15) 0.0041(13)
N2 0.0478(16) 0.0391(15) 0.0602(17) 0.0033(13) 0.0074(13) 0.0065(12)
N3 0.0440(14) 0.0354(14) 0.0494(15) 0.0006(11) 0.0028(12) 0.0064(11)
P1 0.0619(6) 0.0506(5) 0.0546(5) -0.0036(4) -0.0042(4) -0.0020(4)
Ru1 0.04151(16) 0.03423(16) 0.03950(16) -0.00236(10) -0.00112(10) 0.00120(10)
S1 0.0434(4) 0.0387(4) 0.0536(5) -0.0060(3) -0.0028(4) 0.0069(3)

loop_
_atom_type_symbol
_atom_type_description
_atom_type_scat_dispersion_real
_atom_type_scat_dispersion_imag
_atom_type_scat_source
C C 0.0033 0.0016 'International Tables Vol C Tables 4.2.6.8 and 6.1.1.4'
H H 0.0000 0.0000 'International Tables Vol C Tables 4.2.6.8 and 6.1.1.4'
N N 0.0061 0.0033 'International Tables Vol C Tables 4.2.6.8 and 6.1.1.4'
F F 0.0171 0.0103 'International Tables Vol C Tables 4.2.6.8 and 6.1.1.4'
P P 0.1023 0.0942 'International Tables Vol C Tables 4.2.6.8 and 6.1.1.4'
S S 0.1246 0.1234 'International Tables Vol C Tables 4.2.6.8 and 6.1.1.4'
Cl Cl 0.1484 0.1585 'International Tables Vol C Tables 4.2.6.8 and 6.1.1.4'
Ru Ru -1.2594 0.8363 'International Tables Vol C Tables 4.2.6.8 and 6.1.1.4'

loop_
_geom_angle_atom_site_label_1
_geom_angle_atom_site_label_2
_geom_angle_atom_site_label_3
_geom_angle
C2 C1 C6 118.7(4)
C2 C1 C7 121.0(3)
C6 C1 C7 120.2(3)
C3 C2 C1 120.8(4)
C3 C2 H2 119.6
C1 C2 H2 119.6
C2 C3 C4 120.6(4)
C2 C3 H3 119.7
C4 C3 H3 119.7
C3 C4 C5 118.9(4)
C3 C4 H4 120.5
C5 C4 H4 120.5
C4 C5 C6 121.1(4)
C4 C5 H5 119.5
C6 C5 H5 119.5
C5 C6 C1 119.9(4)
C5 C6 H6 120.1
C1 C6 H6 120.1
N1 C7 C1 108.4(3)
N1 C7 H7A 110.0
C1 C7 H7A 110.0
N1 C7 H7B 110.0
C1 C7 H7B 110.0
H7A C7 H7B 108.4
N1 C8 C9 105.5(3)
N1 C8 H8 127.3
C9 C8 H8 127.3
C8 C9 N3 106.8(3)
C8 C9 C10 133.8(3)
N3 C9 C10 119.1(3)
C9 C10 S1 109.2(2)
C9 C10 H10A 109.8
S1 C10 H10A 109.8
C9 C10 H10B 109.8
S1 C10 H10B 109.8
H10A C10 H10B 108.3
C16 C11 C12 120.1(4)
C16 C11 S1 116.1(3)
C12 C11 S1 123.8(3)
C13 C12 C11 119.4(4)
C13 C12 H12 120.3
C11 C12 H12 120.3
C14 C13 C12 120.6(4)
C14 C13 H13 119.7
C12 C13 H13 119.7
C15 C14 C13 120.0(4)
C15 C14 H14 120.0
C13 C14 H14 120.0
C14 C15 C16 120.3(4)
C14 C15 H15 119.9
C16 C15 H15 119.9
C11 C16 C15 119.6(4)
C11 C16 H16 120.2
C15 C16 H16 120.2
C18 C17 C22 118.8(4)
C18 C17 Ru1 70.5(2)
C22 C17 Ru1 71.2(2)
C18 C17 H17 120.1
C22 C17 H17 120.1
Ru1 C17 H17 120.1
C19 C18 C17 121.2(4)
C19 C18 Ru1 72.6(2)
C17 C18 Ru1 72.0(2)
C19 C18 H18 119.0
C17 C18 H18 119.0
Ru1 C18 H18 119.0
C20 C19 C18 119.4(4)
C20 C19 Ru1 71.5(2)
C18 C19 Ru1 70.3(2)
C20 C19 H19 119.7
C18 C19 H19 119.7
Ru1 C19 H19 119.7
C19 C20 C21 122.2(4)
C19 C20 Ru1 71.9(2)
C21 C20 Ru1 72.3(2)
C19 C20 H20 118.3
C21 C20 H20 118.3
Ru1 C20 H20 118.3
C20 C21 C22 118.8(4)
C20 C21 Ru1 71.0(2)
C22 C21 Ru1 70.4(2)
C20 C21 H21 120.0
C22 C21 H21 120.0
Ru1 C21 H21 120.0
C21 C22 C17 119.6(4)
C21 C22 Ru1 71.9(2)
C17 C22 Ru1 71.0(2)
C21 C22 H22 119.7
C17 C22 H22 119.7
Ru1 C22 H22 119.7
N2 N1 C8 111.9(3)
N2 N1 C7 118.7(3)
C8 N1 C7 127.0(3)
N3 N2 N1 105.5(3)
N2 N3 C9 110.4(3)
N2 N3 Ru1 125.8(2)
C9 N3 Ru1 122.2(2)
F4 P1 F5 92.9(3)
F4 P1 F2 89.3(3)
F5 P1 F2 177.7(3)
F4 P1 F1 177.1(3)
F5 P1 F1 89.3(3)
F2 P1 F1 88.4(3)
F4 P1 F3 92.0(3)
F5 P1 F3 90.64(18)
F2 P1 F3 90.0(2)
F1 P1 F3 89.8(2)
F4 P1 F6 89.3(2)
F5 P1 F6 89.47(19)
F2 P1 F6 89.9(2)
F1 P1 F6 88.9(2)
F3 P1 F6 178.6(2)
N3 Ru1 C18 140.84(17)
N3 Ru1 C17 107.05(16)
C18 Ru1 C17 37.51(19)
N3 Ru1 C22 91.67(14)
C18 Ru1 C22 67.71(19)
C17 Ru1 C22 37.8(2)
N3 Ru1 C20 136.94(16)
C18 Ru1 C20 66.38(19)
C17 Ru1 C20 79.10(17)
C22 Ru1 C20 66.88(18)
N3 Ru1 C19 170.79(14)
C18 Ru1 C19 37.07(19)
C17 Ru1 C19 67.29(18)
C22 Ru1 C19 79.47(17)
C20 Ru1 C19 36.56(18)
N3 Ru1 C21 104.79(15)
C18 Ru1 C21 79.40(18)
C17 Ru1 C21 67.84(19)
C22 Ru1 C21 37.63(19)
C20 Ru1 C21 36.72(18)
C19 Ru1 C21 66.59(18)
N3 Ru1 S1 80.17(7)
C18 Ru1 S1 92.20(13)
C17 Ru1 S1 103.97(15)
C22 Ru1 S1 136.40(17)
C20 Ru1 S1 141.04(15)
C19 Ru1 S1 107.96(14)
C21 Ru1 S1 171.26(13)
N3 Ru1 Cl1 87.15(8)
C18 Ru1 Cl1 129.75(15)
C17 Ru1 Cl1 165.54(14)
C22 Ru1 Cl1 142.09(18)
C20 Ru1 Cl1 88.71(12)
C19 Ru1 Cl1 98.27(13)
C21 Ru1 Cl1 106.53(15)
S1 Ru1 Cl1 80.67(3)
C11 S1 C10 102.16(17)
C11 S1 Ru1 110.64(12)
C10 S1 Ru1 99.37(11)

loop_
_geom_bond_atom_site_label_1
_geom_bond_atom_site_label_2
_geom_bond_distance
C1 C2 1.383(5)
C1 C6 1.392(5)
C1 C7 1.504(5)
C2 C3 1.376(6)
C2 H2 0.9300
C3 C4 1.377(6)
C3 H3 0.9300
C4 C5 1.378(6)
C4 H4 0.9300
C5 C6 1.380(6)
C5 H5 0.9300
C6 H6 0.9300
C7 N1 1.482(4)
C7 H7A 0.9700
C7 H7B 0.9700
C8 N1 1.347(4)
C8 C9 1.351(5)
C8 H8 0.9300
C9 N3 1.366(4)
C9 C10 1.478(5)
C10 S1 1.829(4)
C10 H10A 0.9700
C10 H10B 0.9700
C11 C16 1.365(5)
C11 C12 1.379(5)
C11 S1 1.791(4)
C12 C13 1.373(6)
C12 H12 0.9300
C13 C14 1.362(6)
C13 H13 0.9300
C14 C15 1.358(6)
C14 H14 0.9300
C15 C16 1.385(5)
C15 H15 0.9300
C16 H16 0.9300
C17 C18 1.390(7)
C17 C22 1.409(7)
C17 Ru1 2.171(4)
C17 H17 0.9800
C18 C19 1.378(7)
C18 Ru1 2.152(4)
C18 H18 0.9800
C19 C20 1.367(7)
C19 Ru1 2.181(4)
C19 H19 0.9800
C20 C21 1.377(7)
C20 Ru1 2.177(4)
C20 H20 0.9800
C21 C22 1.409(7)
C21 Ru1 2.194(4)
C21 H21 0.9800
C22 Ru1 2.174(4)
C22 H22 0.9800
Cl1 Ru1 2.3872(10)
F1 P1 1.555(3)
F2 P1 1.550(3)
F3 P1 1.561(3)
F4 P1 1.520(4)
F5 P1 1.549(3)
F6 P1 1.570(3)
N1 N2 1.328(4)
N2 N3 1.316(4)
N3 Ru1 2.079(3)
Ru1 S1 2.3847(11)

loop_
_geom_torsion_atom_site_label_1
_geom_torsion_atom_site_label_2
_geom_torsion_atom_site_label_3
_geom_torsion_atom_site_label_4
_geom_torsion
C6 C1 C2 C3 -1.5(5)
C7 C1 C2 C3 176.2(3)
C1 C2 C3 C4 -0.1(6)
C2 C3 C4 C5 1.3(6)
C3 C4 C5 C6 -0.8(6)
C4 C5 C6 C1 -0.7(6)
C2 C1 C6 C5 1.9(5)
C7 C1 C6 C5 -175.8(3)
C2 C1 C7 N1 -106.9(4)
C6 C1 C7 N1 70.6(4)
N1 C8 C9 N3 0.1(4)
N1 C8 C9 C10 173.3(4)
C8 C9 C10 S1 -143.9(4)
N3 C9 C10 S1 28.7(4)
C16 C11 C12 C13 -1.6(7)
S1 C11 C12 C13 177.8(4)
C11 C12 C13 C14 1.1(8)
C12 C13 C14 C15 0.1(8)
C13 C14 C15 C16 -0.8(7)
C12 C11 C16 C15 0.8(6)
S1 C11 C16 C15 -178.6(3)
C14 C15 C16 C11 0.4(6)
C22 C17 C18 C19 1.5(6)
Ru1 C17 C18 C19 55.7(4)
C22 C17 C18 Ru1 -54.2(3)
C17 C18 C19 C20 -1.4(6)
Ru1 C18 C19 C20 54.0(3)
C17 C18 C19 Ru1 -55.4(4)
C18 C19 C20 C21 0.9(6)
Ru1 C19 C20 C21 54.3(4)
C18 C19 C20 Ru1 -53.4(3)
C19 C20 C21 C22 -0.6(6)
Ru1 C20 C21 C22 53.6(3)
C19 C20 C21 Ru1 -54.1(4)
C20 C21 C22 C17 0.7(6)
Ru1 C21 C22 C17 54.5(3)
C20 C21 C22 Ru1 -53.8(3)
C18 C17 C22 C21 -1.2(6)
Ru1 C17 C22 C21 -55.0(3)
C18 C17 C22 Ru1 53.8(3)
C9 C8 N1 N2 -0.6(4)
C9 C8 N1 C7 -162.3(3)
C1 C7 N1 N2 -88.3(4)
C1 C7 N1 C8 72.4(4)
C8 N1 N2 N3 0.8(4)
C7 N1 N2 N3 164.3(3)
N1 N2 N3 C9 -0.7(4)
N1 N2 N3 Ru1 -166.6(2)
C8 C9 N3 N2 0.4(4)
C10 C9 N3 N2 -174.0(3)
C8 C9 N3 Ru1 166.9(2)
C10 C9 N3 Ru1 -7.6(4)
N2 N3 Ru1 C18 71.0(3)
C9 N3 Ru1 C18 -93.3(3)
N2 N3 Ru1 C17 50.6(3)
C9 N3 Ru1 C17 -113.7(3)
N2 N3 Ru1 C22 15.4(3)
C9 N3 Ru1 C22 -148.9(3)
N2 N3 Ru1 C20 -41.6(3)
C9 N3 Ru1 C20 154.1(3)
N2 N3 Ru1 C19 -0.2(11)
C9 N3 Ru1 C19 -164.6(10)
N2 N3 Ru1 C21 -20.3(3)
C9 N3 Ru1 C21 175.4(3)
N2 N3 Ru1 S1 152.3(3)
C9 N3 Ru1 S1 -12.0(2)
N2 N3 Ru1 Cl1 -126.6(3)
C9 N3 Ru1 Cl1 69.0(2)
C19 C18 Ru1 N3 -165.4(2)
C17 C18 Ru1 N3 -33.2(4)
C19 C18 Ru1 C17 -132.3(4)
C19 C18 Ru1 C22 -102.4(3)
C17 C18 Ru1 C22 29.8(3)
C19 C18 Ru1 C20 -28.9(3)
C17 C18 Ru1 C20 103.3(3)
C17 C18 Ru1 C19 132.3(4)
C19 C18 Ru1 C21 -65.0(3)
C17 C18 Ru1 C21 67.3(3)
C19 C18 Ru1 S1 117.5(3)
C17 C18 Ru1 S1 -110.3(3)
C19 C18 Ru1 Cl1 37.8(3)
C17 C18 Ru1 Cl1 170.0(2)
C18 C17 Ru1 N3 158.8(3)
C22 C17 Ru1 N3 -69.8(3)
C22 C17 Ru1 C18 131.4(4)
C18 C17 Ru1 C22 -131.4(4)
C18 C17 Ru1 C20 -65.2(3)
C22 C17 Ru1 C20 66.2(3)
C18 C17 Ru1 C19 -28.9(3)
C22 C17 Ru1 C19 102.5(3)
C18 C17 Ru1 C21 -101.8(3)
C22 C17 Ru1 C21 29.6(3)
C18 C17 Ru1 S1 75.0(3)
C22 C17 Ru1 S1 -153.6(3)
C18 C17 Ru1 Cl1 -32.2(8)
C22 C17 Ru1 Cl1 99.2(7)
C21 C22 Ru1 N3 -112.4(3)
C17 C22 Ru1 N3 116.1(3)
C21 C22 Ru1 C18 101.9(3)
C17 C22 Ru1 C18 -29.6(3)
C21 C22 Ru1 C17 131.5(4)
C21 C22 Ru1 C20 29.1(3)
C17 C22 Ru1 C20 -102.4(3)
C21 C22 Ru1 C19 65.1(3)
C17 C22 Ru1 C19 -66.4(3)
C17 C22 Ru1 C21 -131.5(4)
C21 C22 Ru1 S1 170.2(2)
C17 C22 Ru1 S1 38.7(3)
C21 C22 Ru1 Cl1 -24.9(4)
C17 C22 Ru1 Cl1 -156.3(2)
C19 C20 Ru1 N3 169.8(2)
C21 C20 Ru1 N3 36.0(4)
C19 C20 Ru1 C18 29.3(3)
C21 C20 Ru1 C18 -104.5(3)
C19 C20 Ru1 C17 66.4(3)
C21 C20 Ru1 C17 -67.4(3)
C19 C20 Ru1 C22 104.0(3)
C21 C20 Ru1 C22 -29.8(3)
C21 C20 Ru1 C19 -133.8(4)
C19 C20 Ru1 C21 133.8(4)
C19 C20 Ru1 S1 -32.4(3)
C21 C20 Ru1 S1 -166.2(2)
C19 C20 Ru1 Cl1 -105.8(3)
C21 C20 Ru1 Cl1 120.4(3)
C20 C19 Ru1 N3 -49.2(11)
C18 C19 Ru1 N3 82.7(11)
C20 C19 Ru1 C18 -132.0(4)
C20 C19 Ru1 C17 -102.7(3)
C18 C19 Ru1 C17 29.2(3)
C20 C19 Ru1 C22 -65.2(3)
C18 C19 Ru1 C22 66.8(3)
C18 C19 Ru1 C20 132.0(4)
C20 C19 Ru1 C21 -28.1(3)
C18 C19 Ru1 C21 103.9(3)
C20 C19 Ru1 S1 159.3(2)
C18 C19 Ru1 S1 -68.8(3)
C20 C19 Ru1 Cl1 76.4(3)
C18 C19 Ru1 Cl1 -151.6(3)
C20 C21 Ru1 N3 -155.5(3)
C22 C21 Ru1 N3 72.9(3)
C20 C21 Ru1 C18 64.5(3)
C22 C21 Ru1 C18 -67.1(3)
C20 C21 Ru1 C17 101.8(3)
C22 C21 Ru1 C17 -29.8(3)
C20 C21 Ru1 C22 131.6(4)
C22 C21 Ru1 C20 -131.6(4)
C20 C21 Ru1 C19 27.9(3)
C22 C21 Ru1 C19 -103.6(3)
C20 C21 Ru1 S1 80.7(10)
C22 C21 Ru1 S1 -50.8(11)
C20 C21 Ru1 Cl1 -64.1(3)
C22 C21 Ru1 Cl1 164.4(3)
C16 C11 S1 C10 128.8(3)
C12 C11 S1 C10 -50.6(4)
C16 C11 S1 Ru1 -126.2(3)
C12 C11 S1 Ru1 54.4(4)
C9 C10 S1 C11 81.7(3)
C9 C10 S1 Ru1 -31.9(3)
N3 Ru1 S1 C11 -84.96(15)
C18 Ru1 S1 C11 56.4(2)
C17 Ru1 S1 C11 20.3(2)
C22 Ru1 S1 C11 -3.0(2)
C20 Ru1 S1 C11 110.2(2)
C19 Ru1 S1 C11 90.60(19)
C21 Ru1 S1 C11 40.4(10)
Cl1 Ru1 S1 C11 -173.66(13)
N3 Ru1 S1 C10 21.92(14)
C18 Ru1 S1 C10 163.3(2)
C17 Ru1 S1 C10 127.2(2)
C22 Ru1 S1 C10 103.9(2)
C20 Ru1 S1 C10 -142.9(2)
C19 Ru1 S1 C10 -162.52(18)
C21 Ru1 S1 C10 147.3(10)
Cl1 Ru1 S1 C10 -66.78(13)
